data_4322508
loop_
_publ_author_name
'Ingo Schranz'
'Daniel F. Moser'
'Lothar Stahl'
'Richard J. Staples'

_publ_section_title
;
 Ring Opening of Dilithio Bis(amido)cyclodiphosphazanes As a Route to
 1,3-Diaza-2\l2-phosphaallyl Gallium Complexes
;
_journal_name_full 'Inorganic Chemistry'
_journal_page_first 5814
_journal_page_last 5819
_journal_paper_doi 10.1021/ic990553e
_journal_volume 38
_journal_year 1999
_chemical_formula_sum 'C16 H34 Cl Ga N4 P2'
_chemical_formula_weight 449.58
_chemical_name_systematic
; 
 ? 
;
_space_group_IT_number 11
_symmetry_cell_setting monoclinic
_symmetry_space_group_name_Hall '-P 2yb'
_symmetry_space_group_name_H-M 'P 1 21/m 1'
_atom_sites_solution_hydrogens geom
_atom_sites_solution_primary direct
_atom_sites_solution_secondary difmap
_audit_creation_method SHELXL-97
_cell_angle_alpha 90.00
_cell_angle_beta 97.808(1)
_cell_angle_gamma 90.00
_cell_formula_units_Z 2
_cell_length_a 9.5478(6)
_cell_length_b 11.9540(7)
_cell_length_c 10.1501(6)
_cell_measurement_reflns_used 31
_cell_measurement_temperature 213(2)
_cell_measurement_theta_max 19.67
_cell_measurement_theta_min 3.15
_cell_volume 1147.74(12)
_computing_cell_refinement 'SMART (SIEMENS, V4.033, 1994)'
_computing_data_collection 'ASTRO (SIEMENS, V4.033, 1994)'
_computing_data_reduction 'SAINT (SIEMENS, V4.035, 1994)'
_computing_molecular_graphics 'SHELXTL (SIEMENS, 1994, ver 5.04)'
_computing_publication_material 'CIFTAB (Sheldrick, 1993)'
_computing_structure_refinement 'SHELXL-97 (Sheldrick, 1997)'
_computing_structure_solution 'SHELXS-97 (Sheldrick, 1990)'
_diffrn_ambient_temperature 213(2)
_diffrn_measured_fraction_theta_full 0.969
_diffrn_measured_fraction_theta_max 0.969
_diffrn_measurement_method '\w, 0.3 deg'
_diffrn_radiation_monochromator graphite
_diffrn_radiation_source 'fine-focus sealed tube'
_diffrn_radiation_type MoK\a
_diffrn_radiation_wavelength 0.71073
_diffrn_reflns_av_R_equivalents 0.0365
_diffrn_reflns_av_sigmaI/netI 0.0495
_diffrn_reflns_limit_h_max 12
_diffrn_reflns_limit_h_min -10
_diffrn_reflns_limit_k_max 9
_diffrn_reflns_limit_k_min -15
_diffrn_reflns_limit_l_max 13
_diffrn_reflns_limit_l_min -13
_diffrn_reflns_number 7546
_diffrn_reflns_theta_full 28.29
_diffrn_reflns_theta_max 28.29
_diffrn_reflns_theta_min 2.03
_diffrn_standards_decay_% <1
_diffrn_standards_interval_count 0
_diffrn_standards_number 0
_exptl_absorpt_coefficient_mu 1.461
_exptl_absorpt_correction_T_max 0.962326
_exptl_absorpt_correction_T_min 0.815741
_exptl_absorpt_correction_type empirical
_exptl_crystal_colour colorless
_exptl_crystal_density_diffrn 1.301
_exptl_crystal_density_method 'not measured'
_exptl_crystal_description chunk
_exptl_crystal_F_000 472
_exptl_crystal_size_max 0.10
_exptl_crystal_size_mid 0.12
_exptl_crystal_size_min 0.15
_refine_diff_density_max 0.401
_refine_diff_density_min -0.409
_refine_diff_density_rms 0.070
_refine_ls_extinction_method none
_refine_ls_goodness_of_fit_ref 1.025
_refine_ls_hydrogen_treatment mixed
_refine_ls_matrix_type full
_refine_ls_number_parameters 121
_refine_ls_number_reflns 2895
_refine_ls_number_restraints 0
_refine_ls_restrained_S_all 1.025
_refine_ls_R_factor_all 0.0591
_refine_ls_R_factor_gt 0.0364
_refine_ls_shift/su_max 0.005
_refine_ls_shift/su_mean 0.001
_refine_ls_structure_factor_coef Fsqd
_refine_ls_weighting_details 'w=1/[\s^2^(Fo^2^)+(0.0356P)^2^+0.4440P] where P=(Fo^2^+2Fc^2^)/3'
_refine_ls_weighting_scheme calc
_refine_ls_wR_factor_gt 0.0781
_refine_ls_wR_factor_ref 0.0871
_reflns_number_gt 2246
_reflns_number_total 2895
_reflns_threshold_expression >2sigma(I)
_cod_data_source_file ic990553e_1.cif
_cod_data_source_block ls27_COMPOUND_1
_cod_depositor_comments
;
The following automatic conversions were performed:

'_refine_ls_weighting_scheme' value 'calc
w=1/[\s^2^(Fo^2^)+(0.0356P)^2^+0.4440P] where P=(Fo^2^+2Fc^2^)/3' was
changed to 'calc'. New tag '_refine_ls_weighting_details' was
created. The value of the new tag was set to
'w=1/[\s^2^(Fo^2^)+(0.0356P)^2^+0.4440P] where P=(Fo^2^+2Fc^2^)/3'.

Automatic conversion script
Id: cif_fix_values 3143 2015-03-26 13:38:13Z robertas 
;
_cod_original_cell_volume 1147.7(1)
_cod_database_code 4322508

loop_
_symmetry_equiv_pos_as_xyz
'x, y, z'
'-x, y+1/2, -z'
'-x, -y, -z'
'x, -y-1/2, z'

loop_
_atom_site_label
_atom_site_type_symbol
_atom_site_fract_x
_atom_site_fract_y
_atom_site_fract_z
_atom_site_U_iso_or_equiv
_atom_site_adp_type
_atom_site_occupancy
_atom_site_calc_flag
_atom_site_refinement_flags
_atom_site_disorder_assembly
_atom_site_disorder_group
Ga1 Ga 0.21916(4) 0.2500 0.68600(3) 0.02604(12) Uani 1 d S . .
P1 P 0.39471(6) 0.13722(5) 0.87612(5) 0.02406(14) Uani 1 d . . .
Cl1 Cl 0.13676(11) 0.2500 0.47701(8) 0.0464(3) Uani 1 d S . .
N1 N 0.4322(3) 0.2500 0.7675(2) 0.0239(6) Uani 1 d S . .
N2 N 0.3779(3) 0.2500 0.9792(2) 0.0232(6) Uani 1 d S . .
N3 N 0.2347(2) 0.11622(16) 0.78535(18) 0.0269(4) Uani 1 d . . .
C1 C 0.5591(4) 0.2500 0.6950(3) 0.0328(8) Uani 1 d S . .
C2 C 0.5523(3) 0.1452(3) 0.6089(3) 0.0512(8) Uani 1 d . . .
H2A H 0.4663 0.1464 0.5458 0.077 Uiso 1 calc R . .
H2B H 0.5525 0.0794 0.6649 0.077 Uiso 1 calc R . .
H2C H 0.6336 0.1431 0.5611 0.077 Uiso 1 calc R . .
C3 C 0.6937(4) 0.2500 0.7964(4) 0.0508(11) Uani 1 d S . .
H3A H 0.6965 0.3164 0.8499 0.076 Uiso 0.50 d PR . .
H3B H 0.7747 0.2500 0.7499 0.076 Uiso 1 d SR . .
C4 C 0.3198(3) 0.2500 1.1068(3) 0.0266(7) Uani 1 d S . .
C5 C 0.3718(3) 0.1453(3) 1.1851(3) 0.0481(7) Uani 1 d . . .
H5A H 0.4744 0.1453 1.2006 0.072 Uiso 1 calc R . .
H5B H 0.3389 0.0792 1.1347 0.072 Uiso 1 calc R . .
H5C H 0.3353 0.1450 1.2697 0.072 Uiso 1 calc R . .
C6 C 0.1576(4) 0.2500 1.0821(4) 0.0395(9) Uani 1 d S . .
H6A H 0.1249 0.3158 1.0332 0.059 Uiso 0.50 d PR . .
H6B H 0.1214 0.2500 1.1659 0.059 Uiso 1 d SR . .
C7 C 0.1583(2) 0.0086(2) 0.7657(2) 0.0301(5) Uani 1 d . . .
C8 C 0.2031(3) -0.0524(3) 0.6457(3) 0.0464(7) Uani 1 d . . .
H8A H 0.3035 -0.0688 0.6624 0.070 Uiso 1 calc R . .
H8B H 0.1838 -0.0054 0.5675 0.070 Uiso 1 calc R . .
H8C H 0.1505 -0.1218 0.6312 0.070 Uiso 1 calc R . .
C9 C 0.0007(3) 0.0347(3) 0.7402(3) 0.0484(7) Uani 1 d . . .
H9A H -0.0272 0.0733 0.8166 0.073 Uiso 1 calc R . .
H9B H -0.0522 -0.0344 0.7255 0.073 Uiso 1 calc R . .
H9C H -0.0187 0.0820 0.6621 0.073 Uiso 1 calc R . .
C10 C 0.1892(3) -0.0647(2) 0.8888(3) 0.0440(7) Uani 1 d . . .
H10A H 0.1613 -0.0258 0.9649 0.066 Uiso 1 calc R . .
H10B H 0.2896 -0.0811 0.9051 0.066 Uiso 1 calc R . .
H10C H 0.1365 -0.1341 0.8749 0.066 Uiso 1 calc R . .

loop_
_atom_site_aniso_label
_atom_site_aniso_U_11
_atom_site_aniso_U_22
_atom_site_aniso_U_33
_atom_site_aniso_U_23
_atom_site_aniso_U_13
_atom_site_aniso_U_12
Ga1 0.0290(2) 0.0275(2) 0.02069(18) 0.000 0.00002(13) 0.000
P1 0.0249(3) 0.0263(3) 0.0214(3) 0.0009(2) 0.0047(2) 0.0019(2)
Cl1 0.0602(6) 0.0514(6) 0.0236(4) 0.000 -0.0080(4) 0.000
N1 0.0243(13) 0.0269(14) 0.0219(13) 0.000 0.0083(10) 0.000
N2 0.0258(14) 0.0279(14) 0.0169(12) 0.000 0.0064(10) 0.000
N3 0.0312(10) 0.0249(10) 0.0241(9) 0.0012(8) 0.0018(8) -0.0039(8)
C1 0.0301(18) 0.040(2) 0.0325(18) 0.000 0.0189(14) 0.000
C2 0.0565(18) 0.0542(19) 0.0494(17) -0.0112(15) 0.0300(14) 0.0037(15)
C3 0.0228(19) 0.075(3) 0.056(3) 0.000 0.0111(17) 0.000
C4 0.0275(16) 0.0341(18) 0.0188(15) 0.000 0.0055(12) 0.000
C5 0.0596(19) 0.0550(19) 0.0312(14) 0.0154(13) 0.0121(13) 0.0174(15)
C6 0.0326(19) 0.055(3) 0.0335(19) 0.000 0.0136(15) 0.000
C7 0.0307(13) 0.0268(12) 0.0331(12) -0.0050(10) 0.0056(10) -0.0064(10)
C8 0.0558(17) 0.0405(16) 0.0429(15) -0.0163(13) 0.0071(13) -0.0037(14)
C9 0.0333(14) 0.0461(17) 0.0651(19) -0.0005(15) 0.0047(13) -0.0051(13)
C10 0.0506(16) 0.0318(15) 0.0498(16) 0.0053(13) 0.0076(13) -0.0091(13)

loop_
_atom_type_symbol
_atom_type_description
_atom_type_scat_dispersion_real
_atom_type_scat_dispersion_imag
_atom_type_scat_source
C C 0.0033 0.0016 'International Tables Vol C Tables 4.2.6.8 and 6.1.1.4'
H H 0.0000 0.0000 'International Tables Vol C Tables 4.2.6.8 and 6.1.1.4'
N N 0.0061 0.0033 'International Tables Vol C Tables 4.2.6.8 and 6.1.1.4'
P P 0.1023 0.0942 'International Tables Vol C Tables 4.2.6.8 and 6.1.1.4'
Cl Cl 0.1484 0.1585 'International Tables Vol C Tables 4.2.6.8 and 6.1.1.4'
Ga Ga 0.2307 1.6083 'International Tables Vol C Tables 4.2.6.8 and 6.1.1.4'

loop_
_geom_angle_atom_site_label_1
_geom_angle_atom_site_label_2
_geom_angle_atom_site_label_3
_geom_angle
_geom_angle_site_symmetry_1
_geom_angle_site_symmetry_3
_geom_angle_publ_flag
N3 Ga1 N3 116.01(11) 4_565 . ?
N3 Ga1 N1 77.67(7) 4_565 . ?
N3 Ga1 N1 77.67(7) . . ?
N3 Ga1 Cl1 121.12(6) 4_565 . ?
N3 Ga1 Cl1 121.12(6) . . ?
N1 Ga1 Cl1 126.45(8) . . ?
N3 Ga1 P1 37.63(6) 4_565 4_565 ?
N3 Ga1 P1 92.56(6) . 4_565 ?
N1 Ga1 P1 41.39(5) . 4_565 ?
Cl1 Ga1 P1 143.12(2) . 4_565 ?
N3 Ga1 P1 92.56(6) 4_565 . ?
N3 Ga1 P1 37.63(6) . . ?
N1 Ga1 P1 41.39(5) . . ?
Cl1 Ga1 P1 143.12(2) . . ?
P1 Ga1 P1 59.10(3) 4_565 . ?
N3 P1 N2 107.12(11) . . ?
N3 P1 N1 91.01(10) . . ?
N2 P1 N1 80.17(9) . . ?
N3 P1 P1 98.53(7) . 4_565 ?
N2 P1 P1 38.68(6) . 4_565 ?
N1 P1 P1 41.77(6) . 4_565 ?
N3 P1 Ga1 42.87(7) . . ?
N2 P1 Ga1 86.79(8) . . ?
N1 P1 Ga1 49.84(8) . . ?
P1 P1 Ga1 60.448(13) 4_565 . ?
C1 N1 P1 122.62(12) . 4_565 ?
C1 N1 P1 122.62(12) . . ?
P1 N1 P1 96.46(12) 4_565 . ?
C1 N1 Ga1 127.8(2) . . ?
P1 N1 Ga1 88.78(9) 4_565 . ?
P1 N1 Ga1 88.78(9) . . ?
C4 N2 P1 127.45(7) . . ?
C4 N2 P1 127.45(7) . 4_565 ?
P1 N2 P1 102.64(13) . 4_565 ?
C7 N3 P1 126.49(16) . . ?
C7 N3 Ga1 131.61(15) . . ?
P1 N3 Ga1 99.50(10) . . ?
N1 C1 C2 107.87(19) . . ?
N1 C1 C2 107.87(19) . 4_565 ?
C2 C1 C2 110.6(3) . 4_565 ?
N1 C1 C3 109.2(3) . . ?
C2 C1 C3 110.6(2) . . ?
C2 C1 C3 110.6(2) 4_565 . ?
N2 C4 C5 108.79(18) . 4_565 ?
N2 C4 C5 108.79(18) . . ?
C5 C4 C5 109.9(3) 4_565 . ?
N2 C4 C6 110.3(3) . . ?
C5 C4 C6 109.51(19) 4_565 . ?
C5 C4 C6 109.51(19) . . ?
N3 C7 C10 110.69(19) . . ?
N3 C7 C9 107.6(2) . . ?
C10 C7 C9 109.6(2) . . ?
N3 C7 C8 109.6(2) . . ?
C10 C7 C8 109.6(2) . . ?
C9 C7 C8 109.8(2) . . ?

loop_
_geom_bond_atom_site_label_1
_geom_bond_atom_site_label_2
_geom_bond_distance
_geom_bond_site_symmetry_2
_geom_bond_publ_flag
Ga1 N3 1.8856(19) 4_565 ?
Ga1 N3 1.8856(19) . ?
Ga1 N1 2.089(3) . ?
Ga1 Cl1 2.1600(9) . ?
Ga1 P1 2.7334(6) 4_565 ?
Ga1 P1 2.7334(6) . ?
P1 N3 1.692(2) . ?
P1 N2 1.7270(16) . ?
P1 N1 1.8076(17) . ?
P1 P1 2.6963(12) 4_565 ?
N1 C1 1.501(4) . ?
N1 P1 1.8076(17) 4_565 ?
N2 C4 1.477(4) . ?
N2 P1 1.7270(16) 4_565 ?
N3 C7 1.479(3) . ?
C1 C2 1.524(3) . ?
C1 C2 1.524(3) 4_565 ?
C1 C3 1.533(5) . ?
C4 C5 1.529(3) 4_565 ?
C4 C5 1.529(3) . ?
C4 C6 1.535(5) . ?
C7 C10 1.522(3) . ?
C7 C9 1.524(3) . ?
C7 C8 1.530(3) . ?

loop_
_geom_torsion_atom_site_label_1
_geom_torsion_atom_site_label_2
_geom_torsion_atom_site_label_3
_geom_torsion_atom_site_label_4
_geom_torsion
_geom_torsion_site_symmetry_1
_geom_torsion_site_symmetry_2
_geom_torsion_site_symmetry_3
_geom_torsion_site_symmetry_4
_geom_torsion_publ_flag
N3 Ga1 P1 N3 131.39(15) 4_565 . . . ?
N1 Ga1 P1 N3 -160.57(12) . . . . ?
Cl1 Ga1 P1 N3 -71.44(11) . . . . ?
P1 Ga1 P1 N3 149.47(10) 4_565 . . . ?
N3 Ga1 P1 N2 11.81(9) 4_565 . . . ?
N3 Ga1 P1 N2 -119.58(13) . . . . ?
N1 Ga1 P1 N2 79.84(11) . . . . ?
Cl1 Ga1 P1 N2 168.98(9) . . . . ?
P1 Ga1 P1 N2 29.89(8) 4_565 . . . ?
N3 Ga1 P1 N1 -68.04(10) 4_565 . . . ?
N3 Ga1 P1 N1 160.57(12) . . . . ?
Cl1 Ga1 P1 N1 89.13(9) . . . . ?
P1 Ga1 P1 N1 -49.95(8) 4_565 . . . ?
N3 Ga1 P1 P1 -18.08(6) 4_565 . . 4_565 ?
N3 Ga1 P1 P1 -149.47(10) . . . 4_565 ?
N1 Ga1 P1 P1 49.95(8) . . . 4_565 ?
Cl1 Ga1 P1 P1 139.09(5) . . . 4_565 ?
N3 P1 N1 C1 -122.5(2) . . . . ?
N2 P1 N1 C1 130.3(2) . . . . ?
P1 P1 N1 C1 135.8(3) 4_565 . . . ?
Ga1 P1 N1 C1 -135.6(2) . . . . ?
N3 P1 N1 P1 101.71(11) . . . 4_565 ?
N2 P1 N1 P1 -5.49(12) . . . 4_565 ?
Ga1 P1 N1 P1 88.63(10) . . . 4_565 ?
N3 P1 N1 Ga1 13.08(8) . . . . ?
N2 P1 N1 Ga1 -94.12(10) . . . . ?
P1 P1 N1 Ga1 -88.63(10) 4_565 . . . ?
N3 Ga1 N1 C1 -119.76(6) 4_565 . . . ?
N3 Ga1 N1 C1 119.76(6) . . . . ?
Cl1 Ga1 N1 C1 0.0 . . . . ?
P1 Ga1 N1 C1 -131.75(6) 4_565 . . . ?
P1 Ga1 N1 C1 131.75(6) . . . . ?
N3 Ga1 N1 P1 12.00(7) 4_565 . . 4_565 ?
N3 Ga1 N1 P1 -108.49(9) . . . 4_565 ?
Cl1 Ga1 N1 P1 131.75(6) . . . 4_565 ?
P1 Ga1 N1 P1 -96.49(12) . . . 4_565 ?
N3 Ga1 N1 P1 108.49(9) 4_565 . . . ?
N3 Ga1 N1 P1 -12.00(7) . . . . ?
Cl1 Ga1 N1 P1 -131.75(6) . . . . ?
P1 Ga1 N1 P1 96.49(12) 4_565 . . . ?
N3 P1 N2 C4 80.9(3) . . . . ?
N1 P1 N2 C4 168.9(3) . . . . ?
P1 P1 N2 C4 163.1(3) 4_565 . . . ?
Ga1 P1 N2 C4 119.1(2) . . . . ?
N3 P1 N2 P1 -82.17(13) . . . 4_565 ?
N1 P1 N2 P1 5.85(12) . . . 4_565 ?
Ga1 P1 N2 P1 -43.92(11) . . . 4_565 ?
N2 P1 N3 C7 -130.69(18) . . . . ?
N1 P1 N3 C7 149.28(19) . . . . ?
P1 P1 N3 C7 -169.45(17) 4_565 . . . ?
Ga1 P1 N3 C7 164.0(2) . . . . ?
N2 P1 N3 Ga1 65.30(11) . . . . ?
N1 P1 N3 Ga1 -14.73(9) . . . . ?
P1 P1 N3 Ga1 26.54(8) 4_565 . . . ?
N3 Ga1 N3 C7 140.72(16) 4_565 . . . ?
N1 Ga1 N3 C7 -149.8(2) . . . . ?
Cl1 Ga1 N3 C7 -24.4(2) . . . . ?
P1 Ga1 N3 C7 171.36(19) 4_565 . . . ?
P1 Ga1 N3 C7 -162.8(3) . . . . ?
N3 Ga1 N3 P1 -56.51(15) 4_565 . . . ?
N1 Ga1 N3 P1 13.01(9) . . . . ?
Cl1 Ga1 N3 P1 138.35(7) . . . . ?
P1 Ga1 N3 P1 -25.87(8) 4_565 . . . ?
P1 N1 C1 C2 -177.41(19) 4_565 . . . ?
P1 N1 C1 C2 58.0(3) . . . . ?
Ga1 N1 C1 C2 -59.7(2) . . . . ?
P1 N1 C1 C2 -58.0(3) 4_565 . . 4_565 ?
P1 N1 C1 C2 177.41(19) . . . 4_565 ?
Ga1 N1 C1 C2 59.7(2) . . . 4_565 ?
P1 N1 C1 C3 62.31(16) 4_565 . . . ?
P1 N1 C1 C3 -62.31(16) . . . . ?
Ga1 N1 C1 C3 180.0 . . . . ?
P1 N2 C4 C5 160.3(2) . . . 4_565 ?
P1 N2 C4 C5 -40.6(3) 4_565 . . 4_565 ?
P1 N2 C4 C5 40.6(3) . . . . ?
P1 N2 C4 C5 -160.3(2) 4_565 . . . ?
P1 N2 C4 C6 -79.5(2) . . . . ?
P1 N2 C4 C6 79.5(2) 4_565 . . . ?
P1 N3 C7 C10 32.9(3) . . . . ?
Ga1 N3 C7 C10 -168.44(18) . . . . ?
P1 N3 C7 C9 152.54(19) . . . . ?
Ga1 N3 C7 C9 -48.8(3) . . . . ?
P1 N3 C7 C8 -88.1(2) . . . . ?
Ga1 N3 C7 C8 70.6(3) . . . . ?
